data_7124426
loop_
_publ_author_name
'Kawakami, Ryosuke'
'Kuriyama, Shogo'
'Tanaka, Hiromasa'
'Arashiba, Kazuya'
'Konomi, Asuka'
'Nakajima, Kazunari'
'Yoshizawa, Kazunari'
'Nishibayashi, Yoshiaki'

_publ_section_title
;
 Catalytic reduction of dinitrogen into tris(trimethylsilyl)amine using
 rhodium complexes with pyrrole-based PNP-type pincer ligand
;
_journal_name_full 'Chemical Communications'
_journal_paper_doi 10.1039/C9CC06896A
_journal_year 2019
_chemical_formula_moiety 'C22 H42 N3 P2 Rh'
_chemical_formula_sum 'C22 H42 N3 P2 Rh'
_chemical_formula_weight 513.45
_space_group_crystal_system monoclinic
_space_group_IT_number 14
_space_group_name_Hall '-P 2ybc'
_space_group_name_H-M_alt 'P 1 21/c 1'
_atom_sites_solution_hydrogens geom
_atom_sites_solution_primary direct
_atom_sites_solution_secondary difmap
_audit_update_record
;
2019-08-29 deposited with the CCDC.	2019-11-01 downloaded from the CCDC.
;
_cell_angle_alpha 90.0000
_cell_angle_beta 118.509(8)
_cell_angle_gamma 90.0000
_cell_formula_units_Z 4
_cell_length_a 15.2008(5)
_cell_length_b 13.0723(4)
_cell_length_c 14.5495(4)
_cell_measurement_reflns_used 17734
_cell_measurement_temperature 173
_cell_measurement_theta_max 27.48
_cell_measurement_theta_min 2.18
_cell_volume 2540.6(2)
_computing_cell_refinement 'RAPID AUTO'
_computing_data_collection 'RAPID AUTO (Rigaku, ????)'
_computing_data_reduction 'RAPID AUTO'
_computing_molecular_graphics 'CrystalStructure 4.3'
_computing_publication_material 'CrystalStructure 4.3 (Rigaku, 2018)'
_computing_structure_refinement 'SHELXL Version 2016/6 (Sheldrick, 2008)'
_computing_structure_solution SIR97
_diffrn_ambient_temperature 173
_diffrn_detector_area_resol_mean 10.000
_diffrn_measured_fraction_theta_full 1.000
_diffrn_measured_fraction_theta_max 0.998
_diffrn_measurement_device_type 'Rigaku R-AXIS RAPID'
_diffrn_measurement_method \w
_diffrn_radiation_type 'Mo K\a'
_diffrn_radiation_wavelength 0.71075
_diffrn_reflns_av_R_equivalents 0.0672
_diffrn_reflns_av_unetI/netI 0.0552
_diffrn_reflns_Laue_measured_fraction_full 1.000
_diffrn_reflns_Laue_measured_fraction_max 0.998
_diffrn_reflns_limit_h_max 19
_diffrn_reflns_limit_h_min -19
_diffrn_reflns_limit_k_max 16
_diffrn_reflns_limit_k_min -16
_diffrn_reflns_limit_l_max 18
_diffrn_reflns_limit_l_min -18
_diffrn_reflns_number 24186
_diffrn_reflns_point_group_measured_fraction_full 1.000
_diffrn_reflns_point_group_measured_fraction_max 0.998
_diffrn_reflns_theta_full 25.242
_diffrn_reflns_theta_max 27.483
_diffrn_reflns_theta_min 2.180
_diffrn_standards_number 0
_exptl_absorpt_coefficient_mu 0.809
_exptl_absorpt_correction_T_max 0.976
_exptl_absorpt_correction_T_min 0.713
_exptl_absorpt_correction_type multi-scan
_exptl_absorpt_process_details 'ABSCOR (Rigaku, 1995)'
_exptl_crystal_colour yellow
_exptl_crystal_density_diffrn 1.342
_exptl_crystal_density_method 'not measured'
_exptl_crystal_description block
_exptl_crystal_F_000 1080.00
_exptl_crystal_size_max 0.040
_exptl_crystal_size_mid 0.040
_exptl_crystal_size_min 0.030
_refine_diff_density_max 1.07
_refine_diff_density_min -0.71
_refine_ls_extinction_method none
_refine_ls_goodness_of_fit_ref 1.145
_refine_ls_hydrogen_treatment constr
_refine_ls_number_parameters 265
_refine_ls_number_reflns 5812
_refine_ls_number_restraints 0
_refine_ls_R_factor_all 0.0734
_refine_ls_R_factor_gt 0.0526
_refine_ls_shift/su_max 0.001
_refine_ls_structure_factor_coef Fsqd
_refine_ls_weighting_details 'w = 1/[\s^2^(Fo^2^)+(0.0533P)^2^] where P=(Fo^2^+2Fc^2^)/3'
_refine_ls_weighting_scheme calc
_refine_ls_wR_factor_gt 0.1033
_refine_ls_wR_factor_ref 0.1102
_reflns_Friedel_coverage 0.000
_reflns_number_gt 4718
_reflns_number_total 5812
_reflns_threshold_expression F^2^>2.0\s(F^2^)
_cod_data_source_file c9cc06896a2.cif
_cod_data_source_block 20181130
_cod_database_code 7124426

loop_
_space_group_symop_id
_space_group_symop_operation_xyz
1 +X,+Y,+Z
2 -X,1/2+Y,1/2-Z
3 -X,-Y,-Z
4 +X,-1/2-Y,-1/2+Z

loop_
_atom_site_label
_atom_site_type_symbol
_atom_site_fract_x
_atom_site_fract_y
_atom_site_fract_z
_atom_site_U_iso_or_equiv
_atom_site_adp_type
_atom_site_occupancy
_atom_site_site_symmetry_order
_atom_site_calc_flag
_atom_site_refinement_flags_posn
_atom_site_refinement_flags_adp
Rh1 Rh 0.73211(2) 0.13009(2) 0.98201(2) 0.02033(10) Uani 1 1 d . .
P1 P 0.76420(7) 0.30441(7) 0.99419(6) 0.02068(19) Uani 1 1 d . .
P2 P 0.75346(6) -0.04578(6) 1.00591(6) 0.0217(2) Uani 1 1 d . .
N1 N 0.8594(2) 0.1303(2) 1.1164(2) 0.0227(6) Uani 1 1 d . .
N2 N 0.6099(2) 0.1319(2) 0.8544(2) 0.0325(7) Uani 1 1 d . .
N3 N 0.5382(3) 0.1348(3) 0.7803(3) 0.0519(10) Uani 1 1 d . .
C1 C 0.9157(3) 0.2156(2) 1.1657(3) 0.0230(7) Uani 1 1 d . .
C2 C 1.0060(3) 0.1847(3) 1.2468(3) 0.0295(8) Uani 1 1 d . .
H2 H 1.059347 0.227690 1.292675 0.035 Uiso 1 1 calc R U
C3 C 1.0042(3) 0.0761(3) 1.2489(3) 0.0274(8) Uani 1 1 d . .
H3 H 1.055911 0.032861 1.297054 0.033 Uiso 1 1 calc R U
C4 C 0.9146(3) 0.0457(2) 1.1691(3) 0.0241(7) Uani 1 1 d . .
C5 C 0.8685(3) 0.3180(3) 1.1283(3) 0.0286(8) Uani 1 1 d . .
H5A H 0.918564 0.366894 1.129005 0.034 Uiso 1 1 calc R U
H5B H 0.843239 0.344645 1.175061 0.034 Uiso 1 1 calc R U
C6 C 0.8684(3) -0.0573(3) 1.1342(3) 0.0359(9) Uani 1 1 d . .
H6A H 0.851318 -0.086339 1.186595 0.043 Uiso 1 1 calc R U
H6B H 0.916528 -0.103929 1.127876 0.043 Uiso 1 1 calc R U
C7 C 0.8186(3) 0.3478(3) 0.9087(3) 0.0345(9) Uani 1 1 d . .
C8 C 0.7485(4) 0.3176(4) 0.7962(3) 0.0525(12) Uani 1 1 d . .
H8A H 0.685334 0.355163 0.770785 0.063 Uiso 1 1 calc R U
H8B H 0.735287 0.243945 0.792556 0.063 Uiso 1 1 calc R U
H8C H 0.779578 0.334264 0.752517 0.063 Uiso 1 1 calc R U
C9 C 0.8435(4) 0.4619(3) 0.9156(3) 0.0447(11) Uani 1 1 d . .
H9A H 0.781304 0.501748 0.885371 0.054 Uiso 1 1 calc R U
H9B H 0.879996 0.475855 0.876728 0.054 Uiso 1 1 calc R U
H9C H 0.884999 0.481275 0.989011 0.054 Uiso 1 1 calc R U
C10 C 0.9165(4) 0.2869(4) 0.9457(4) 0.0560(13) Uani 1 1 d . .
H10A H 0.965582 0.310108 1.015712 0.067 Uiso 1 1 calc R U
H10B H 0.943055 0.297993 0.896998 0.067 Uiso 1 1 calc R U
H10C H 0.903063 0.213893 0.948054 0.067 Uiso 1 1 calc R U
C11 C 0.6657(3) 0.3950(3) 0.9890(3) 0.0275(8) Uani 1 1 d . .
C12 C 0.6188(4) 0.3424(3) 1.0492(4) 0.0491(12) Uani 1 1 d . .
H12A H 0.668492 0.337730 1.123403 0.059 Uiso 1 1 calc R U
H12B H 0.596769 0.273474 1.021084 0.059 Uiso 1 1 calc R U
H12C H 0.561172 0.382254 1.041777 0.059 Uiso 1 1 calc R U
C13 C 0.7054(3) 0.4989(3) 1.0392(3) 0.0403(10) Uani 1 1 d . .
H13A H 0.649608 0.541357 1.032863 0.048 Uiso 1 1 calc R U
H13B H 0.738368 0.532616 1.003665 0.048 Uiso 1 1 calc R U
H13C H 0.753615 0.489564 1.113279 0.048 Uiso 1 1 calc R U
C14 C 0.5846(3) 0.4121(3) 0.8762(3) 0.0505(11) Uani 1 1 d . .
H14A H 0.528344 0.449037 0.875784 0.061 Uiso 1 1 calc R U
H14B H 0.561342 0.345831 0.841424 0.061 Uiso 1 1 calc R U
H14C H 0.612160 0.452314 0.839040 0.061 Uiso 1 1 calc R U
C15 C 0.6572(3) -0.1194(3) 1.0247(3) 0.0313(8) Uani 1 1 d . .
C16 C 0.6333(4) -0.0533(4) 1.0955(4) 0.0557(13) Uani 1 1 d . .
H16A H 0.692818 -0.047679 1.164254 0.067 Uiso 1 1 calc R U
H16B H 0.578644 -0.084503 1.103283 0.067 Uiso 1 1 calc R U
H16C H 0.613110 0.014984 1.064728 0.067 Uiso 1 1 calc R U
C17 C 0.5629(3) -0.1308(3) 0.9194(4) 0.0547(12) Uani 1 1 d . .
H17A H 0.545259 -0.064512 0.883730 0.066 Uiso 1 1 calc R U
H17B H 0.507754 -0.155017 0.930606 0.066 Uiso 1 1 calc R U
H17C H 0.575199 -0.180392 0.876236 0.066 Uiso 1 1 calc R U
C18 C 0.6911(3) -0.2251(3) 1.0745(4) 0.0449(11) Uani 1 1 d . .
H18A H 0.702598 -0.269488 1.026960 0.054 Uiso 1 1 calc R U
H18B H 0.639101 -0.255103 1.087670 0.054 Uiso 1 1 calc R U
H18C H 0.753314 -0.218392 1.140697 0.054 Uiso 1 1 calc R U
C19 C 0.7858(3) -0.1097(3) 0.9103(3) 0.0345(9) Uani 1 1 d . .
C20 C 0.7075(5) -0.0880(4) 0.7998(3) 0.0705(17) Uani 1 1 d . .
H20A H 0.644087 -0.119605 0.786493 0.085 Uiso 1 1 calc R U
H20B H 0.729027 -0.116381 0.751332 0.085 Uiso 1 1 calc R U
H20C H 0.698475 -0.013919 0.789356 0.085 Uiso 1 1 calc R U
C21 C 0.8050(3) -0.2250(3) 0.9259(3) 0.0418(10) Uani 1 1 d . .
H21A H 0.834626 -0.249029 0.882960 0.050 Uiso 1 1 calc R U
H21B H 0.741590 -0.260794 0.905056 0.050 Uiso 1 1 calc R U
H21C H 0.851118 -0.239104 0.999763 0.050 Uiso 1 1 calc R U
C22 C 0.8843(4) -0.0588(4) 0.9289(5) 0.0694(17) Uani 1 1 d . .
H22A H 0.875412 0.015597 0.922384 0.083 Uiso 1 1 calc R U
H22B H 0.902764 -0.083717 0.876815 0.083 Uiso 1 1 calc R U
H22C H 0.937520 -0.075832 0.999170 0.083 Uiso 1 1 calc R U

loop_
_atom_site_aniso_label
_atom_site_aniso_U_11
_atom_site_aniso_U_22
_atom_site_aniso_U_33
_atom_site_aniso_U_23
_atom_site_aniso_U_13
_atom_site_aniso_U_12
Rh1 0.02125(15) 0.01457(14) 0.01996(14) -0.00007(11) 0.00562(11) -0.00030(11)
P1 0.0240(5) 0.0167(4) 0.0201(4) 0.0010(3) 0.0095(4) 0.0003(3)
P2 0.0206(5) 0.0166(4) 0.0237(5) -0.0015(3) 0.0073(4) -0.0005(3)
N1 0.0240(15) 0.0195(14) 0.0225(14) -0.0002(12) 0.0094(12) -0.0010(12)
N2 0.0339(18) 0.0158(14) 0.0341(17) 0.0018(13) 0.0052(15) 0.0005(13)
N3 0.047(2) 0.034(2) 0.044(2) 0.0011(17) -0.0028(19) -0.0024(17)
C1 0.0234(19) 0.0210(17) 0.0229(17) -0.0003(14) 0.0098(15) -0.0018(13)
C2 0.030(2) 0.0234(18) 0.030(2) -0.0047(15) 0.0098(18) -0.0031(15)
C3 0.0189(19) 0.0271(19) 0.0250(19) 0.0020(14) 0.0013(16) 0.0040(14)
C4 0.0241(19) 0.0176(17) 0.0282(18) 0.0035(14) 0.0106(16) 0.0022(14)
C5 0.030(2) 0.0189(18) 0.0294(19) -0.0028(14) 0.0077(17) -0.0003(15)
C6 0.032(2) 0.0232(19) 0.035(2) 0.0027(16) 0.0011(18) 0.0002(16)
C7 0.046(3) 0.028(2) 0.040(2) 0.0046(16) 0.030(2) -0.0021(17)
C8 0.082(4) 0.052(3) 0.035(2) -0.005(2) 0.037(3) -0.012(3)
C9 0.056(3) 0.035(2) 0.051(3) 0.0063(19) 0.032(2) -0.009(2)
C10 0.063(3) 0.054(3) 0.076(3) 0.014(3) 0.054(3) 0.011(2)
C11 0.0272(19) 0.0213(17) 0.0287(18) 0.0017(14) 0.0090(16) 0.0058(14)
C12 0.048(3) 0.042(3) 0.071(3) 0.006(2) 0.040(3) 0.007(2)
C13 0.041(3) 0.026(2) 0.052(2) -0.0055(18) 0.020(2) 0.0076(17)
C14 0.041(3) 0.045(3) 0.045(2) -0.004(2) 0.004(2) 0.017(2)
C15 0.034(2) 0.0236(19) 0.040(2) 0.0030(16) 0.0199(18) -0.0020(15)
C16 0.068(3) 0.051(3) 0.071(3) 0.006(2) 0.052(3) 0.005(2)
C17 0.032(2) 0.052(3) 0.069(3) 0.013(2) 0.014(2) -0.010(2)
C18 0.046(3) 0.029(2) 0.064(3) 0.012(2) 0.029(2) -0.0045(18)
C19 0.044(2) 0.025(2) 0.045(2) -0.0040(17) 0.029(2) 0.0038(16)
C20 0.106(5) 0.069(3) 0.038(3) 0.001(2) 0.036(3) 0.039(3)
C21 0.049(3) 0.030(2) 0.048(2) -0.0113(18) 0.025(2) 0.0081(18)
C22 0.079(4) 0.056(3) 0.110(5) -0.015(3) 0.075(4) -0.011(3)

loop_
_atom_type_symbol
_atom_type_description
_atom_type_scat_dispersion_real
_atom_type_scat_dispersion_imag
_atom_type_scat_source
C C 0.0033 0.0016
;
International Tables for Crystallography
(Vol. C, Tables 4.2.6.8 and 6.1.1.4)
;
H H 0.0000 0.0000
;
International Tables for Crystallography
(Vol. C, Table 6.1.1.4)
;
N N 0.0061 0.0033
;
International Tables for Crystallography
(Vol. C, Tables 4.2.6.8 and 6.1.1.4)
;
P P 0.1023 0.0942
;
International Tables for Crystallography
(Vol. C, Tables 4.2.6.8 and 6.1.1.4)
;
Rh Rh -1.1178 0.9187
;
International Tables for Crystallography
(Vol. C, Tables 4.2.6.8 and 6.1.1.4)
;

loop_
_geom_angle_atom_site_label_1
_geom_angle_atom_site_label_2
_geom_angle_atom_site_label_3
_geom_angle
N2 Rh1 N1 179.01(12)
N2 Rh1 P1 97.71(9)
N1 Rh1 P1 81.55(8)
N2 Rh1 P2 99.23(9)
N1 Rh1 P2 81.58(8)
P1 Rh1 P2 161.98(3)
C5 P1 C7 104.10(18)
C5 P1 C11 104.32(16)
C7 P1 C11 112.11(17)
C5 P1 Rh1 102.65(11)
C7 P1 Rh1 112.86(12)
C11 P1 Rh1 118.75(12)
C6 P2 C15 103.70(18)
C6 P2 C19 104.82(19)
C15 P2 C19 112.16(17)
C6 P2 Rh1 103.17(12)
C15 P2 Rh1 117.77(12)
C19 P2 Rh1 113.36(12)
C4 N1 C1 107.3(3)
C4 N1 Rh1 126.4(2)
C1 N1 Rh1 125.7(2)
N3 N2 Rh1 178.7(3)
C2 C1 N1 109.0(3)
C2 C1 C5 133.3(3)
N1 C1 C5 117.6(3)
C1 C2 C3 106.9(3)
C1 C2 H2 126.5
C3 C2 H2 126.5
C4 C3 C2 107.2(3)
C4 C3 H3 126.4
C2 C3 H3 126.4
C3 C4 N1 109.6(3)
C3 C4 C6 132.2(3)
N1 C4 C6 118.2(3)
C1 C5 P1 108.7(2)
C1 C5 H5A 110.0
P1 C5 H5A 110.0
C1 C5 H5B 110.0
P1 C5 H5B 110.0
H5A C5 H5B 108.3
C4 C6 P2 109.4(2)
C4 C6 H6A 109.8
P2 C6 H6A 109.8
C4 C6 H6B 109.8
P2 C6 H6B 109.8
H6A C6 H6B 108.2
C8 C7 C9 110.4(3)
C8 C7 C10 107.9(4)
C9 C7 C10 108.3(4)
C8 C7 P1 109.3(3)
C9 C7 P1 115.0(3)
C10 C7 P1 105.6(3)
C7 C8 H8A 109.5
C7 C8 H8B 109.5
H8A C8 H8B 109.5
C7 C8 H8C 109.5
H8A C8 H8C 109.5
H8B C8 H8C 109.5
C7 C9 H9A 109.5
C7 C9 H9B 109.5
H9A C9 H9B 109.5
C7 C9 H9C 109.5
H9A C9 H9C 109.5
H9B C9 H9C 109.5
C7 C10 H10A 109.5
C7 C10 H10B 109.5
H10A C10 H10B 109.5
C7 C10 H10C 109.5
H10A C10 H10C 109.5
H10B C10 H10C 109.5
C13 C11 C14 108.5(3)
C13 C11 C12 108.2(3)
C14 C11 C12 108.9(4)
C13 C11 P1 114.6(3)
C14 C11 P1 110.7(2)
C12 C11 P1 105.8(2)
C11 C12 H12A 109.5
C11 C12 H12B 109.5
H12A C12 H12B 109.5
C11 C12 H12C 109.5
H12A C12 H12C 109.5
H12B C12 H12C 109.5
C11 C13 H13A 109.5
C11 C13 H13B 109.5
H13A C13 H13B 109.5
C11 C13 H13C 109.5
H13A C13 H13C 109.5
H13B C13 H13C 109.5
C11 C14 H14A 109.5
C11 C14 H14B 109.5
H14A C14 H14B 109.5
C11 C14 H14C 109.5
H14A C14 H14C 109.5
H14B C14 H14C 109.5
C16 C15 C17 108.9(4)
C16 C15 C18 109.2(3)
C17 C15 C18 109.2(3)
C16 C15 P2 105.3(3)
C17 C15 P2 109.2(3)
C18 C15 P2 115.0(3)
C15 C16 H16A 109.5
C15 C16 H16B 109.5
H16A C16 H16B 109.5
C15 C16 H16C 109.5
H16A C16 H16C 109.5
H16B C16 H16C 109.5
C15 C17 H17A 109.5
C15 C17 H17B 109.5
H17A C17 H17B 109.5
C15 C17 H17C 109.5
H17A C17 H17C 109.5
H17B C17 H17C 109.5
C15 C18 H18A 109.5
C15 C18 H18B 109.5
H18A C18 H18B 109.5
C15 C18 H18C 109.5
H18A C18 H18C 109.5
H18B C18 H18C 109.5
C20 C19 C21 110.0(4)
C20 C19 C22 108.2(4)
C21 C19 C22 107.4(4)
C20 C19 P2 110.9(3)
C21 C19 P2 115.3(3)
C22 C19 P2 104.7(3)
C19 C20 H20A 109.5
C19 C20 H20B 109.5
H20A C20 H20B 109.5
C19 C20 H20C 109.5
H20A C20 H20C 109.5
H20B C20 H20C 109.5
C19 C21 H21A 109.5
C19 C21 H21B 109.5
H21A C21 H21B 109.5
C19 C21 H21C 109.5
H21A C21 H21C 109.5
H21B C21 H21C 109.5
C19 C22 H22A 109.5
C19 C22 H22B 109.5
H22A C22 H22B 109.5
C19 C22 H22C 109.5
H22A C22 H22C 109.5
H22B C22 H22C 109.5

loop_
_geom_bond_atom_site_label_1
_geom_bond_atom_site_label_2
_geom_bond_distance
Rh1 N2 1.899(3)
Rh1 N1 1.989(3)
Rh1 P1 2.3194(9)
Rh1 P2 2.3247(9)
P1 C5 1.844(4)
P1 C7 1.880(4)
P1 C11 1.882(4)
P2 C6 1.857(4)
P2 C15 1.876(4)
P2 C19 1.878(4)
N1 C4 1.379(4)
N1 C1 1.380(4)
N2 N3 1.109(5)
C1 C2 1.376(5)
C1 C5 1.493(5)
C2 C3 1.419(5)
C2 H2 0.9500
C3 C4 1.362(5)
C3 H3 0.9500
C4 C6 1.491(5)
C5 H5A 0.9900
C5 H5B 0.9900
C6 H6A 0.9900
C6 H6B 0.9900
C7 C8 1.519(6)
C7 C9 1.531(5)
C7 C10 1.540(6)
C8 H8A 0.9800
C8 H8B 0.9800
C8 H8C 0.9800
C9 H9A 0.9800
C9 H9B 0.9800
C9 H9C 0.9800
C10 H10A 0.9800
C10 H10B 0.9800
C10 H10C 0.9800
C11 C13 1.523(5)
C11 C14 1.527(5)
C11 C12 1.532(5)
C12 H12A 0.9800
C12 H12B 0.9800
C12 H12C 0.9800
C13 H13A 0.9800
C13 H13B 0.9800
C13 H13C 0.9800
C14 H14A 0.9800
C14 H14B 0.9800
C14 H14C 0.9800
C15 C16 1.516(5)
C15 C17 1.525(6)
C15 C18 1.531(5)
C16 H16A 0.9800
C16 H16B 0.9800
C16 H16C 0.9800
C17 H17A 0.9800
C17 H17B 0.9800
C17 H17C 0.9800
C18 H18A 0.9800
C18 H18B 0.9800
C18 H18C 0.9800
C19 C20 1.501(6)
C19 C21 1.532(5)
C19 C22 1.541(6)
C20 H20A 0.9800
C20 H20B 0.9800
C20 H20C 0.9800
C21 H21A 0.9800
C21 H21B 0.9800
C21 H21C 0.9800
C22 H22A 0.9800
C22 H22B 0.9800
C22 H22C 0.9800

loop_
_geom_torsion_atom_site_label_1
_geom_torsion_atom_site_label_2
_geom_torsion_atom_site_label_3
_geom_torsion_atom_site_label_4
_geom_torsion
C4 N1 C1 C2 1.3(4)
Rh1 N1 C1 C2 -170.2(2)
C4 N1 C1 C5 -175.2(3)
Rh1 N1 C1 C5 13.4(4)
N1 C1 C2 C3 -1.3(4)
C5 C1 C2 C3 174.4(4)
C1 C2 C3 C4 0.8(4)
C2 C3 C4 N1 0.0(4)
C2 C3 C4 C6 -177.7(4)
C1 N1 C4 C3 -0.8(4)
Rh1 N1 C4 C3 170.6(2)
C1 N1 C4 C6 177.3(3)
Rh1 N1 C4 C6 -11.4(5)
C2 C1 C5 P1 163.5(3)
N1 C1 C5 P1 -21.1(4)
C7 P1 C5 C1 -99.2(3)
C11 P1 C5 C1 143.1(2)
Rh1 P1 C5 C1 18.6(3)
C3 C4 C6 P2 -170.3(3)
N1 C4 C6 P2 12.2(4)
C15 P2 C6 C4 -131.6(3)
C19 P2 C6 C4 110.6(3)
Rh1 P2 C6 C4 -8.3(3)
C5 P1 C7 C8 167.0(3)
C11 P1 C7 C8 -80.8(3)
Rh1 P1 C7 C8 56.5(3)
C5 P1 C7 C9 -68.1(3)
C11 P1 C7 C9 44.0(4)
Rh1 P1 C7 C9 -178.7(3)
C5 P1 C7 C10 51.2(3)
C11 P1 C7 C10 163.4(3)
Rh1 P1 C7 C10 -59.3(3)
C5 P1 C11 C13 43.4(3)
C7 P1 C11 C13 -68.6(3)
Rh1 P1 C11 C13 156.8(2)
C5 P1 C11 C14 166.5(3)
C7 P1 C11 C14 54.4(3)
Rh1 P1 C11 C14 -80.1(3)
C5 P1 C11 C12 -75.7(3)
C7 P1 C11 C12 172.2(3)
Rh1 P1 C11 C12 37.7(3)
C6 P2 C15 C16 72.4(3)
C19 P2 C15 C16 -175.1(3)
Rh1 P2 C15 C16 -40.8(3)
C6 P2 C15 C17 -170.9(3)
C19 P2 C15 C17 -58.4(3)
Rh1 P2 C15 C17 75.9(3)
C6 P2 C15 C18 -47.8(3)
C19 P2 C15 C18 64.8(3)
Rh1 P2 C15 C18 -161.0(3)
C6 P2 C19 C20 -168.5(3)
C15 P2 C19 C20 79.6(4)
Rh1 P2 C19 C20 -56.7(4)
C6 P2 C19 C21 65.7(3)
C15 P2 C19 C21 -46.2(4)
Rh1 P2 C19 C21 177.5(3)
C6 P2 C19 C22 -52.0(3)
C15 P2 C19 C22 -163.9(3)
Rh1 P2 C19 C22 59.8(3)
